data_4105118
loop_
_publ_author_name
'Jin Chong Tan'
'Joshua D. Furman'
'Anthony K. Cheetham'

_publ_section_title
;
 Relating Mechanical Properties and Chemical Bonding in an
 Inorganic-Organic Framework Material: A Single-Crystal Nanoindentation
 Study
;
_journal_name_full 'Journal of the American Chemical Society'
_journal_page_first 14252
_journal_page_last 14254
_journal_paper_doi 10.1021/ja9060307
_journal_volume 131
_journal_year 2009
_chemical_formula_sum 'C3 H Ce O6'
_chemical_formula_weight 273.16
_chemical_name_systematic
;
 ?
;
_space_group_IT_number 33
_symmetry_cell_setting orthorhombic
_symmetry_space_group_name_Hall 'P 2c -2n'
_symmetry_space_group_name_H-M 'P n a 21'
_atom_sites_solution_hydrogens geom
_atom_sites_solution_primary direct
_atom_sites_solution_secondary difmap
_audit_creation_method SHELXL-97
_cell_angle_alpha 90.00
_cell_angle_beta 90.00
_cell_angle_gamma 90.00
_cell_formula_units_Z 4
_cell_length_a 7.328
_cell_length_b 6.743
_cell_length_c 10.816
_cell_measurement_temperature 120(2)
_cell_volume 534.448
_computing_structure_refinement 'SHELXL-97 (Sheldrick, 1997)'
_diffrn_ambient_temperature 120(2)
_diffrn_measured_fraction_theta_full 0.974
_diffrn_measured_fraction_theta_max 0.974
_diffrn_radiation_monochromator graphite
_diffrn_radiation_source 'fine-focus sealed tube'
_diffrn_radiation_type MoK\a
_diffrn_radiation_wavelength 0.71073
_diffrn_reflns_av_R_equivalents 0.0297
_diffrn_reflns_av_sigmaI/netI 0.0379
_diffrn_reflns_limit_h_max 8
_diffrn_reflns_limit_h_min -9
_diffrn_reflns_limit_k_max 7
_diffrn_reflns_limit_k_min -8
_diffrn_reflns_limit_l_max 12
_diffrn_reflns_limit_l_min -14
_diffrn_reflns_number 3243
_diffrn_reflns_theta_full 27.46
_diffrn_reflns_theta_max 27.46
_diffrn_reflns_theta_min 4.11
_exptl_absorpt_coefficient_mu 8.480
_exptl_crystal_density_diffrn 3.395
_exptl_crystal_F_000 500
_refine_diff_density_max 0.805
_refine_diff_density_min -0.737
_refine_diff_density_rms 0.133
_refine_ls_abs_structure_details 'Flack H D (1983), Acta Cryst. A39, 876-881'
_refine_ls_abs_structure_Flack 0.52(7)
_refine_ls_extinction_method none
_refine_ls_goodness_of_fit_ref 1.079
_refine_ls_hydrogen_treatment mixed
_refine_ls_matrix_type full
_refine_ls_number_parameters 46
_refine_ls_number_reflns 1113
_refine_ls_number_restraints 1
_refine_ls_restrained_S_all 1.078
_refine_ls_R_factor_all 0.0174
_refine_ls_R_factor_gt 0.0171
_refine_ls_shift/su_max 0.164
_refine_ls_shift/su_mean 0.021
_refine_ls_structure_factor_coef Fsqd
_refine_ls_weighting_details 'calc w=1/[\s^2^(Fo^2^)+(0.0000P)^2^+1.2163P] where P=(Fo^2^+2Fc^2^)/3'
_refine_ls_weighting_scheme calc
_refine_ls_wR_factor_gt 0.0432
_refine_ls_wR_factor_ref 0.0444
_reflns_number_gt 1102
_reflns_number_total 1113
_reflns_threshold_expression >2sigma(I)
_cod_data_source_file ja9060307_si_002.cif
_cod_data_source_block 08jbo019
_cod_original_cell_volume 534.4
_cod_database_code 4105118

loop_
_symmetry_equiv_pos_as_xyz
'x, y, z'
'-x, -y, z+1/2'
'-x+1/2, y+1/2, z+1/2'
'x+1/2, -y+1/2, z'

loop_
_atom_site_label
_atom_site_type_symbol
_atom_site_fract_x
_atom_site_fract_y
_atom_site_fract_z
_atom_site_U_iso_or_equiv
_atom_site_adp_type
_atom_site_occupancy
_atom_site_symmetry_multiplicity
_atom_site_calc_flag
_atom_site_refinement_flags
C1 C 0.6284(4) 0.8721(4) 0.4605(16) 0.0114(7) Uiso 1 1 d .
H1 H 0.7580 0.8757 0.4598 0.014 Uiso 1 1 calc R
C2 C 0.0961(9) 0.9551(10) 0.1934(5) 0.0059(13) Uiso 1 1 d .
C3 C 0.0851(9) 0.9505(10) 0.7384(5) 0.0077(14) Uiso 1 1 d .
O1 O 0.5452(3) 1.0371(3) 0.4632(9) 0.0099(4) Uiso 1 1 d .
O4 O 0.4216(8) 1.3488(7) 0.5937(4) 0.0052(13) Uiso 1 1 d .
O6 O 0.4196(9) 1.3611(7) 0.3380(4) 0.0100(15) Uiso 1 1 d .
O3 O 0.2302(7) 0.9861(7) 0.2497(5) 0.0095(12) Uiso 1 1 d .
O2 O 0.5548(3) 0.7069(3) 0.4588(9) 0.0128(5) Uiso 1 1 d .
O5 O 0.2306(7) 0.9721(8) 0.6705(4) 0.0106(12) Uiso 1 1 d .
Ce1 Ce 0.210526(18) 1.12998(2) 0.4638(3) 0.00462(9) Uani 1 1 d .

loop_
_atom_site_aniso_label
_atom_site_aniso_U_11
_atom_site_aniso_U_22
_atom_site_aniso_U_33
_atom_site_aniso_U_23
_atom_site_aniso_U_13
_atom_site_aniso_U_12
Ce1 0.00426(13) 0.00472(12) 0.00489(12) 0.0003(2) 0.0000(3) -0.00043(4)

loop_
_atom_type_symbol
_atom_type_description
_atom_type_scat_dispersion_real
_atom_type_scat_dispersion_imag
_atom_type_scat_source
C C 0.0033 0.0016 'International Tables Vol C Tables 4.2.6.8 and 6.1.1.4'
H H 0.0000 0.0000 'International Tables Vol C Tables 4.2.6.8 and 6.1.1.4'
O O 0.0106 0.0060 'International Tables Vol C Tables 4.2.6.8 and 6.1.1.4'
Ce Ce -0.2486 2.6331 'International Tables Vol C Tables 4.2.6.8 and 6.1.1.4'

loop_
_geom_angle_atom_site_label_1
_geom_angle_atom_site_label_2
_geom_angle_atom_site_label_3
_geom_angle
_geom_angle_site_symmetry_1
_geom_angle_site_symmetry_3
O2 C1 O1 125.4(3) . .
O2 C1 H1 117.3 . .
O1 C1 H1 117.3 . .
O3 C2 O4 127.7(7) . 3_544
O3 C2 C3 118.7(5) . 2_574
O4 C2 C3 113.6(4) 3_544 2_574
O6 C3 O5 124.7(7) 3_545 .
O6 C3 C2 116.7(5) 3_545 2_575
O5 C3 C2 118.5(4) . 2_575
C1 O1 Ce1 133.05(18) . .
C1 O1 Ce1 122.90(18) . 4_575
Ce1 O1 Ce1 104.03(7) . 4_575
C2 O4 Ce1 120.6(5) 3 4_575
C2 O4 Ce1 135.4(5) 3 .
Ce1 O4 Ce1 103.44(18) 4_575 .
C3 O6 Ce1 118.8(5) 3_554 4_575
C3 O6 Ce1 137.7(5) 3_554 .
Ce1 O6 Ce1 103.4(2) 4_575 .
C2 O3 Ce1 119.9(5) . .
C1 O2 Ce1 127.43(19) . 4_565
C3 O5 Ce1 120.5(4) . .
O5 Ce1 O3 131.38(8) . .
O5 Ce1 O6 123.03(17) . 4_475
O3 Ce1 O6 64.02(18) . 4_475
O5 Ce1 O1 80.7(2) . .
O3 Ce1 O1 81.2(2) . .
O6 Ce1 O1 145.2(2) 4_475 .
O5 Ce1 O2 70.3(2) . 4_465
O3 Ce1 O2 70.2(2) . 4_465
O6 Ce1 O2 68.37(15) 4_475 4_465
O1 Ce1 O2 102.35(7) . 4_465
O5 Ce1 O4 64.92(17) . 4_475
O3 Ce1 O4 125.28(16) . 4_475
O6 Ce1 O4 66.08(7) 4_475 4_475
O1 Ce1 O4 145.2(2) . 4_475
O2 Ce1 O4 71.85(16) 4_465 4_475
O5 Ce1 O1 114.1(2) . 4_475
O3 Ce1 O1 111.4(2) . 4_475
O6 Ce1 O1 65.01(17) 4_475 4_475
O1 Ce1 O1 132.68(6) . 4_475
O2 Ce1 O1 124.95(7) 4_465 4_475
O4 Ce1 O1 63.69(17) 4_475 4_475
O5 Ce1 O4 73.55(17) . .
O3 Ce1 O4 133.91(17) . .
O6 Ce1 O4 142.31(18) 4_475 .
O1 Ce1 O4 63.80(18) . .
O2 Ce1 O4 143.0(2) 4_465 .
O4 Ce1 O4 99.64(16) 4_475 .
O1 Ce1 O4 77.35(16) 4_475 .
O5 Ce1 O6 134.51(18) . .
O3 Ce1 O6 73.29(17) . .
O6 Ce1 O6 101.69(18) 4_475 .
O1 Ce1 O6 64.65(18) . .
O2 Ce1 O6 142.8(2) 4_465 .
O4 Ce1 O6 138.84(19) 4_475 .
O1 Ce1 O6 75.44(17) 4_475 .
O4 Ce1 O6 65.25(8) . .
O5 Ce1 Ce1 96.85(12) . 4_575
O3 Ce1 Ce1 95.94(11) . 4_575
O6 Ce1 Ce1 139.57(12) 4_475 4_575
O1 Ce1 Ce1 38.16(4) . 4_575
O2 Ce1 Ce1 140.50(5) 4_465 4_575
O4 Ce1 Ce1 137.59(12) 4_475 4_575
O1 Ce1 Ce1 94.53(5) 4_475 4_575
O4 Ce1 Ce1 38.17(12) . 4_575
O6 Ce1 Ce1 37.92(14) . 4_575
O5 Ce1 Ce1 103.16(11) . 4_475
O3 Ce1 Ce1 102.02(11) . 4_475
O6 Ce1 Ce1 38.71(13) 4_475 4_475
O1 Ce1 Ce1 170.49(4) . 4_475
O2 Ce1 Ce1 87.16(5) 4_465 4_475
O4 Ce1 Ce1 38.39(12) 4_475 4_475
O1 Ce1 Ce1 37.81(5) 4_475 4_475
O4 Ce1 Ce1 108.66(12) . 4_475
O6 Ce1 Ce1 107.44(13) . 4_475
Ce1 Ce1 Ce1 132.332(7) 4_575 4_475

loop_
_geom_bond_atom_site_label_1
_geom_bond_atom_site_label_2
_geom_bond_distance
_geom_bond_site_symmetry_2
C1 O2 1.238(4) .
C1 O1 1.269(3) .
C1 H1 0.9500 .
C2 O3 1.175(8) .
C2 O4 1.301(8) 3_544
C2 C3 1.551(4) 2_574
C3 O6 1.235(8) 3_545
C3 O5 1.303(8) .
C3 C2 1.551(4) 2_575
O1 Ce1 2.531(2) .
O1 Ce1 2.551(2) 4_575
O4 C2 1.301(8) 3
O4 Ce1 2.545(6) 4_575
O4 Ce1 2.558(6) .
O6 C3 1.235(8) 3_554
O6 Ce1 2.530(6) 4_575
O6 Ce1 2.575(6) .
O3 Ce1 2.515(7) .
O2 Ce1 2.543(2) 4_565
O5 Ce1 2.480(7) .
Ce1 O6 2.530(6) 4_475
Ce1 O2 2.543(2) 4_465
Ce1 O4 2.545(6) 4_475
Ce1 O1 2.551(2) 4_475
Ce1 Ce1 4.00560(11) 4_575
Ce1 Ce1 4.00560(11) 4_475
